data_1542105
loop_
_publ_author_name
'Yamada, Yasusada'
'Watanab\'e, Tokunosuk\'e'

_publ_section_title
;
 The phase transition of crystalline potassium thiocyanate, KSCN: X-ray
 study
;
_journal_issue 8
_journal_name_full 'Bulletin of the Chemical Society of Japan'
_journal_page_first 1032
_journal_page_last 1037
_journal_paper_doi 10.1246/bcsj.36.1032
_journal_volume 36
_journal_year 1963
_chemical_formula_sum 'C K N S'
_chemical_name_systematic 'K (S C N)'
_space_group_IT_number 140
_symmetry_space_group_name_Hall '-I 4 2c'
_symmetry_space_group_name_H-M 'I 4/m c m'
_cell_angle_alpha 90
_cell_angle_beta 90
_cell_angle_gamma 90
_cell_formula_units_Z 4
_cell_length_a 6.7
_cell_length_b 6.7
_cell_length_c 7.73
_cell_volume 347.000
_citation_journal_id_ASTM BCSJA8
_cod_data_source_file Yamada_BCSJA8_1963_660.cif
_cod_data_source_block C1K1N1S1
_cod_original_cell_volume 346.9997
_cod_original_formula_sum 'C1 K1 N1 S1'
_cod_database_code 1542105

loop_
_symmetry_equiv_pos_as_xyz
x,y,z
-y,x,z
-x,-y,z
y,-x,z
x,-y,-z+1/2
y,x,-z+1/2
-x,y,-z+1/2
-y,-x,-z+1/2
-x,-y,-z
y,-x,-z
x,y,-z
-y,x,-z
-x,y,z-1/2
-y,-x,z-1/2
x,-y,z-1/2
y,x,z-1/2
x+1/2,y+1/2,z+1/2
-y+1/2,x+1/2,z+1/2
-x+1/2,-y+1/2,z+1/2
y+1/2,-x+1/2,z+1/2
x+1/2,-y+1/2,-z+1
y+1/2,x+1/2,-z+1
-x+1/2,y+1/2,-z+1
-y+1/2,-x+1/2,-z+1
-x+1/2,-y+1/2,-z+1/2
y+1/2,-x+1/2,-z+1/2
x+1/2,y+1/2,-z+1/2
-y+1/2,x+1/2,-z+1/2
-x+1/2,y+1/2,z
-y+1/2,-x+1/2,z
x+1/2,-y+1/2,z
y+1/2,x+1/2,z

loop_
_atom_site_label
_atom_site_type_symbol
_atom_site_fract_x
_atom_site_fract_y
_atom_site_fract_z
_atom_site_occupancy
_atom_site_U_iso_or_equiv
S1 S-2 0.34 0.84 0 0.5 0.0
K1 K+1 0 0 0.25 1 0.0
N1 N-3 0.36 0.86 0 0.5 0.0
C1 C+4 0.462 0.962 0 0.5 0.0
